data_7222583
loop_
_publ_author_name
'Hlukhyy, V.'
'Rodewald, U.C.'
'Poettgen, R.'
'Hoffmann, R.D.'

_publ_section_title
;
 Synthesis and structure of Rh Mg3 and Ir3 Mg13
;
_journal_name_full
;
Zeitschrift fuer Naturforschung, Teil B. Anorganische Chemie, Organische 
Chemie (42,1987-)
;
_journal_page_first 251
_journal_page_last 255
_journal_volume 59
_journal_year 2004
_chemical_formula_sum 'Mg3 Rh'
_chemical_name_systematic 'Rh Mg3'
_space_group_IT_number 185
_symmetry_space_group_name_Hall 'P 6c -2'
_symmetry_space_group_name_H-M 'P 63 c m'
_cell_angle_alpha 90
_cell_angle_beta 90
_cell_angle_gamma 120
_cell_formula_units_Z 6
_cell_length_a 7.905
_cell_length_b 7.905
_cell_length_c 8.256
_cell_volume 446.791
_citation_journal_id_ASTM ZNBSEN
_cod_data_source_file Hlukhyy_ZNBSEN_2004_1402.cif
_cod_data_source_block Mg3Rh1
_cod_original_cell_volume 446.7906
_cod_original_formula_sum 'Mg3 Rh1'
_cod_database_code 7222583

loop_
_symmetry_equiv_pos_as_xyz
x,y,z
x-y,x,z+1/2
-y,x-y,z
-x,-y,z+1/2
-x+y,-x,z
y,-x+y,z+1/2
y,x,z
-x+y,y,z+1/2
-x,-x+y,z
-y,-x,z+1/2
x-y,-y,z
x,x-y,z+1/2

loop_
_atom_site_label
_atom_site_type_symbol
_atom_site_fract_x
_atom_site_fract_y
_atom_site_fract_z
_atom_site_occupancy
_atom_site_U_iso_or_equiv
Mg1 Mg 0 0 0.3119 1 0.0
Mg3 Mg 0.2865 0.2865 0.5764 1 0.0
Mg4 Mg 0.6262 0.6262 0.4193 1 0.0
Rh1 Rh 0.32789 0.32789 0.2487 1 0.0
Mg2 Mg 0.3333 0.6667 0.2047 1 0.0
